data_2022694
loop_
_publ_author_name
'Felczak, Aleksandra'
'Kalinowska-Lis, Urszula'
'Kusz, Joachim'
'Checi\'nska, Lilianna'

_publ_section_title
;
 Zwitterionic <i>versus</i> neutral molecules of fluoroquinolones: crystal
 structure of danofloxacin dihydrate
;
_journal_coeditor_code VP3026
_journal_issue 12
_journal_name_full 'Acta Crystallographica Section C'
_journal_page_first
;
;
_journal_paper_doi 10.1107/S2053229622010300
_journal_volume 78
_journal_year 2022
_chemical_absolute_configuration rmad
_chemical_formula_iupac 'C19 H20 F N3 O3, 2H2 O'
_chemical_formula_moiety 'C19 H20 F N3 O3, 2(H2 O)'
_chemical_formula_sum 'C19 H24 F N3 O5'
_chemical_formula_weight 393.41
_chemical_name_common
;
Danofloxacin dihydrate
;
_chemical_name_systematic
'(1<i>S</i>,4<i>S</i>)-5-(3-Carboxylato-1-cyclopropyl-6-fluoro-4-oxo-1,4-dihydroquinolin-7-yl)-2-methyl-2,5-diazabicyclo[2.2.1]heptan-2-ium dihydrate'
_space_group_crystal_system orthorhombic
_space_group_IT_number 19
_space_group_name_Hall 'P 2ac 2ab'
_space_group_name_H-M_alt 'P 21 21 21'
_atom_sites_solution_hydrogens mixed
_atom_sites_solution_primary difmap
_audit_creation_method SHELXL-2018/3
_cell_angle_alpha 90
_cell_angle_beta 90
_cell_angle_gamma 90
_cell_formula_units_Z 4
_cell_length_a 7.1815(2)
_cell_length_b 10.6840(3)
_cell_length_c 23.5104(7)
_cell_measurement_reflns_used 5102
_cell_measurement_temperature 100(2)
_cell_measurement_theta_max 74.9670
_cell_measurement_theta_min 3.6660
_cell_volume 1803.89(9)
_computing_cell_refinement
;
CrysAlis PRO (Rigaku OD, 2017)
;
_computing_data_collection
;
CrysAlis PRO (Rigaku OD, 2017)
;
_computing_data_reduction
;
CrysAlis PRO (Rigaku OD, 2017)
;
_computing_molecular_graphics
;
Mercury (Macrae <i>et al.</i>,  2020)
;
_computing_publication_material
;
publCIF (Westrip, 2010)
;
_computing_structure_refinement
;
SHELXL2018 (Sheldrick, 2015b)
;
_computing_structure_solution
;
SHELXT (Sheldrick, 2015a)
;
_diffrn_ambient_temperature 100(2)
_diffrn_detector 'CCD plate'
_diffrn_measured_fraction_theta_full 0.997
_diffrn_measured_fraction_theta_max 0.963
_diffrn_measurement_device 'four-circle diffractometer'
_diffrn_measurement_device_type 'XtaLAB Synergy, Dualflex, HyPix'
_diffrn_measurement_method '\w scans'
_diffrn_radiation_type CuK\a
_diffrn_radiation_wavelength 1.54184
_diffrn_reflns_av_R_equivalents 0.0452
_diffrn_reflns_av_unetI/netI 0.0423
_diffrn_reflns_limit_h_max 9
_diffrn_reflns_limit_h_min -8
_diffrn_reflns_limit_k_max 10
_diffrn_reflns_limit_k_min -12
_diffrn_reflns_limit_l_max 29
_diffrn_reflns_limit_l_min -21
_diffrn_reflns_number 10288
_diffrn_reflns_theta_full 67.684
_diffrn_reflns_theta_max 77.330
_diffrn_reflns_theta_min 3.760
_diffrn_source 'micro-focus sealed X-ray tube'
_exptl_absorpt_coefficient_mu 0.945
_exptl_absorpt_correction_T_max 1.00000
_exptl_absorpt_correction_T_min 0.50341
_exptl_absorpt_correction_type multi-scan
_exptl_absorpt_process_details
;
(CrysAlis PRO; Rigaku OD, 2017)
;
_exptl_crystal_colour colourless
_exptl_crystal_density_diffrn 1.449
_exptl_crystal_description needle
_exptl_crystal_F_000 832
_exptl_crystal_size_max 0.262
_exptl_crystal_size_mid 0.105
_exptl_crystal_size_min 0.055
_refine_diff_density_max 0.243
_refine_diff_density_min -0.340
_refine_ls_abs_structure_details
;
Flack <i>x</i> determined using 1277 quotients [(I+)-(I-)]/[(I+)+(I-)]
(Parsons <i>et al.</i>,  2013)
;
_refine_ls_abs_structure_Flack 0.05(14)
_refine_ls_extinction_method none
_refine_ls_goodness_of_fit_ref 1.097
_refine_ls_hydrogen_treatment mixed
_refine_ls_matrix_type full
_refine_ls_number_parameters 274
_refine_ls_number_reflns 3612
_refine_ls_number_restraints 0
_refine_ls_restrained_S_all 1.097
_refine_ls_R_factor_all 0.0509
_refine_ls_R_factor_gt 0.0464
_refine_ls_shift/su_max 0.000
_refine_ls_shift/su_mean 0.000
_refine_ls_structure_factor_coef Fsqd
_refine_ls_weighting_details 'w=1/[\s^2^(Fo^2^)+(0.0787P)^2^+0.4590P] where P=(Fo^2^+2Fc^2^)/3'
_refine_ls_weighting_scheme calc
_refine_ls_wR_factor_gt 0.1251
_refine_ls_wR_factor_ref 0.1308
_reflns_number_gt 3329
_reflns_number_total 3612
_reflns_threshold_expression 'I > 2\s(I)'
_cod_data_source_file vp3026sup1.cif
_cod_data_source_block DFX-Cu
_cod_database_code 2022694
_shelx_space_group_comment
;
The symmetry employed for this shelxl refinement is uniquely defined
by the following loop, which should always be used as a source of
symmetry information in preference to the above space-group names.
They are only intended as comments.
;

loop_
_space_group_symop_operation_xyz
'x, y, z'
'-x+1/2, -y, z+1/2'
'-x, y+1/2, -z+1/2'
'x+1/2, -y+1/2, -z'

loop_
_atom_site_type_symbol
_atom_site_label
_atom_site_fract_x
_atom_site_fract_y
_atom_site_fract_z
_atom_site_U_iso_or_equiv
_atom_site_adp_type
_atom_site_calc_flag
_atom_site_occupancy
_atom_site_disorder_assembly
_atom_site_disorder_group
N N1 0.6254(4) 0.5318(2) 0.51230(11) 0.0243(5) Uani d 1 . .
C C2 0.6177(4) 0.5694(3) 0.56713(13) 0.0254(6) Uani d 1 . .
H H2 0.599820 0.656095 0.574361 0.030 Uiso calc 1 . .
C C3 0.6339(4) 0.4914(3) 0.61277(12) 0.0244(6) Uani d 1 . .
C C4 0.6553(4) 0.3589(3) 0.60377(13) 0.0232(6) Uani d 1 . .
C C5 0.6499(4) 0.3189(3) 0.54485(12) 0.0228(6) Uani d 1 . .
C C6 0.6598(4) 0.1907(3) 0.53110(13) 0.0244(6) Uani d 1 . .
H H6 0.659942 0.129849 0.560557 0.029 Uiso calc 1 . .
C C7 0.6691(4) 0.1543(3) 0.47643(13) 0.0240(6) Uani d 1 . .
C C8 0.6756(4) 0.2382(3) 0.42988(13) 0.0226(6) Uani d 1 . .
C C9 0.6594(4) 0.3655(3) 0.44314(13) 0.0252(6) Uani d 1 . .
H H9 0.658102 0.425605 0.413382 0.030 Uiso calc 1 . .
C C10 0.6450(4) 0.4051(3) 0.49961(13) 0.0226(6) Uani d 1 . .
C C11 0.6153(5) 0.6206(3) 0.46479(14) 0.0268(6) Uani d 1 . .
H H11 0.728499 0.624941 0.440109 0.032 Uiso calc 1 . .
C C12 0.5106(5) 0.7397(3) 0.47131(15) 0.0332(7) Uani d 1 . .
H H12A 0.560349 0.814993 0.451982 0.040 Uiso calc 1 . .
H H12B 0.449241 0.755999 0.508276 0.040 Uiso calc 1 . .
C C13 0.4334(5) 0.6367(3) 0.43477(16) 0.0327(7) Uani d 1 . .
H H13A 0.324828 0.589415 0.449329 0.039 Uiso calc 1 . .
H H13B 0.435975 0.648430 0.393015 0.039 Uiso calc 1 . .
N N14 0.7094(4) 0.1973(2) 0.37574(11) 0.0238(5) Uani d 1 . .
C C15 0.7342(4) 0.2848(3) 0.32816(12) 0.0237(6) Uani d 1 . .
H H15 0.821823 0.355452 0.336088 0.028 Uiso calc 1 . .
C C16 0.7977(4) 0.1963(3) 0.28103(13) 0.0254(6) Uani d 1 . .
H H16A 0.803297 0.236896 0.243224 0.030 Uiso calc 1 . .
H H16B 0.917056 0.153966 0.289689 0.030 Uiso calc 1 . .
C C17 0.6297(4) 0.1113(3) 0.28811(13) 0.0245(6) Uani d 1 . .
H H17 0.626496 0.037881 0.261759 0.029 Uiso calc 1 . .
C C18 0.6375(4) 0.0781(3) 0.35086(13) 0.0249(6) Uani d 1 . .
H H18A 0.512655 0.057052 0.365913 0.030 Uiso calc 1 . .
H H18B 0.723614 0.007506 0.358047 0.030 Uiso calc 1 . .
C C19 0.5441(4) 0.3249(3) 0.30600(14) 0.0255(6) Uani d 1 . .
H H19A 0.463229 0.355204 0.337206 0.031 Uiso calc 1 . .
H H19B 0.555539 0.391210 0.276776 0.031 Uiso calc 1 . .
N N20 0.4701(4) 0.2039(3) 0.28055(11) 0.0247(6) Uani d 1 . .
C C21 0.4083(5) 0.2175(3) 0.22046(13) 0.0304(7) Uani d 1 . .
H H21A 0.513645 0.244480 0.196981 0.046 Uiso calc 1 . .
H H21B 0.308762 0.280087 0.218309 0.046 Uiso calc 1 . .
H H21C 0.361719 0.136925 0.206512 0.046 Uiso calc 1 . .
F F22 0.6839(3) 0.02949(16) 0.46437(8) 0.0302(4) Uani d 1 . .
C C23 0.6265(4) 0.5458(3) 0.67241(13) 0.0246(6) Uani d 1 . .
O O24 0.5012(3) 0.6257(2) 0.68254(9) 0.0316(5) Uani d 1 . .
O O25 0.7421(3) 0.5062(2) 0.70767(10) 0.0334(5) Uani d 1 . .
O O26 0.6781(3) 0.2808(2) 0.64333(9) 0.0257(5) Uani d 1 . .
O O27 0.6183(3) 0.0560(2) 0.70265(11) 0.0332(5) Uani d 1 . .
O O28 0.4593(4) 0.8630(3) 0.63032(12) 0.0425(6) Uani d 1 . .
H H20 0.364(6) 0.179(4) 0.3010(16) 0.028(9) Uiso d 1 . .
H H27A 0.627(8) 0.135(6) 0.683(2) 0.070(17) Uiso d 1 . .
H H27B 0.565(6) 0.071(4) 0.7371(19) 0.038(11) Uiso d 1 . .
H H28A 0.480(7) 0.797(6) 0.652(2) 0.057(15) Uiso d 1 . .
H H28B 0.517(7) 0.917(5) 0.654(2) 0.047(13) Uiso d 1 . .

loop_
_atom_site_aniso_label
_atom_site_aniso_U_11
_atom_site_aniso_U_22
_atom_site_aniso_U_33
_atom_site_aniso_U_12
_atom_site_aniso_U_13
_atom_site_aniso_U_23
N1 0.0284(12) 0.0184(13) 0.0261(12) 0.0002(11) 0.0010(10) 0.0010(10)
C2 0.0262(14) 0.0222(15) 0.0277(14) -0.0002(12) 0.0003(12) -0.0015(12)
C3 0.0257(14) 0.0197(14) 0.0277(14) 0.0003(12) 0.0019(12) -0.0022(11)
C4 0.0203(13) 0.0205(14) 0.0287(14) -0.0012(12) -0.0014(11) 0.0013(12)
C5 0.0242(14) 0.0190(14) 0.0252(14) -0.0005(12) -0.0014(11) 0.0002(11)
C6 0.0250(14) 0.0196(14) 0.0285(14) 0.0002(12) -0.0007(12) 0.0016(12)
C7 0.0268(14) 0.0131(13) 0.0322(15) 0.0018(11) -0.0030(12) -0.0006(11)
C8 0.0205(13) 0.0204(14) 0.0269(14) 0.0009(11) -0.0008(11) 0.0024(11)
C9 0.0231(14) 0.0232(15) 0.0294(15) -0.0002(12) -0.0005(11) 0.0003(12)
C10 0.0226(13) 0.0181(14) 0.0270(15) -0.0010(11) -0.0001(11) -0.0008(11)
C11 0.0349(16) 0.0192(15) 0.0264(14) -0.0006(13) 0.0009(13) 0.0026(12)
C12 0.0402(18) 0.0250(17) 0.0344(16) 0.0053(14) 0.0022(15) 0.0014(13)
C13 0.0347(17) 0.0246(17) 0.0387(17) -0.0009(14) -0.0034(14) 0.0056(14)
N14 0.0287(13) 0.0188(12) 0.0241(12) -0.0013(10) -0.0005(10) -0.0002(10)
C15 0.0263(14) 0.0203(14) 0.0244(14) -0.0022(12) 0.0006(11) -0.0003(12)
C16 0.0252(14) 0.0237(15) 0.0273(15) 0.0004(12) 0.0008(11) -0.0002(12)
C17 0.0237(14) 0.0188(14) 0.0310(15) 0.0014(12) 0.0025(12) -0.0035(12)
C18 0.0262(13) 0.0176(15) 0.0308(15) -0.0006(12) -0.0014(12) -0.0028(11)
C19 0.0273(15) 0.0195(15) 0.0299(15) 0.0015(12) 0.0030(12) -0.0013(11)
N20 0.0245(13) 0.0216(13) 0.0280(13) -0.0005(11) 0.0002(10) -0.0015(10)
C21 0.0335(17) 0.0288(17) 0.0290(16) -0.0004(14) 0.0002(13) -0.0006(13)
F22 0.0451(11) 0.0149(9) 0.0307(9) 0.0024(8) -0.0015(8) -0.0023(7)
C23 0.0263(14) 0.0196(14) 0.0279(14) -0.0024(12) 0.0000(12) -0.0010(12)
O24 0.0325(12) 0.0295(12) 0.0327(11) 0.0074(10) -0.0017(9) -0.0066(9)
O25 0.0401(13) 0.0294(12) 0.0307(11) 0.0069(10) -0.0064(10) -0.0032(10)
O26 0.0281(11) 0.0226(11) 0.0263(10) -0.0005(9) -0.0015(8) 0.0007(8)
O27 0.0344(12) 0.0291(12) 0.0360(13) 0.0034(10) 0.0023(10) 0.0065(10)
O28 0.0469(15) 0.0411(15) 0.0395(14) -0.0020(13) -0.0086(12) 0.0056(13)

loop_
_atom_type_symbol
_atom_type_description
_atom_type_scat_dispersion_real
_atom_type_scat_dispersion_imag
_atom_type_scat_source
C C 0.0181 0.0091 'International Tables Vol C Tables 4.2.6.8 and 6.1.1.4'
H H 0.0000 0.0000 'International Tables Vol C Tables 4.2.6.8 and 6.1.1.4'
F F 0.0727 0.0534 'International Tables Vol C Tables 4.2.6.8 and 6.1.1.4'
N N 0.0311 0.0180 'International Tables Vol C Tables 4.2.6.8 and 6.1.1.4'
O O 0.0492 0.0322 'International Tables Vol C Tables 4.2.6.8 and 6.1.1.4'

loop_
_exptl_crystal_face_index_h
_exptl_crystal_face_index_k
_exptl_crystal_face_index_l
_exptl_crystal_face_perp_dist
0 -5 10 0.0198
4 0 9 0.1079
-5 0 0 0.1245
-1 6 -7 0.0363
1 -1 -15 0.0517
0 5 -11 0.0349
0 6 -7 0.0384
-5 -1 1 0.1247
-1 6 -6 0.0399
0 -7 4 0.0258
1 2 2 0.1180
1 -5 -9 0.0595
-1 0 -2 0.1152
0 -1 15 0.0111
-1 6 -9 0.0347
0 -6 7 0.0231
4 2 -2 0.1313

loop_
_geom_angle_atom_site_label_1
_geom_angle_atom_site_label_2
_geom_angle_atom_site_label_3
_geom_angle_site_symmetry_1
_geom_angle_site_symmetry_3
_geom_angle
_geom_angle_publ_flag
C2 N1 C10 . . 119.9(3) ?
C2 N1 C11 . . 122.1(3) ?
C10 N1 C11 . . 118.1(3) ?
N1 C2 C3 . . 124.4(3) ?
N1 C2 H2 . . 117.8 ?
C3 C2 H2 . . 117.8 ?
C2 C3 C4 . . 119.6(3) ?
C2 C3 C23 . . 119.3(3) ?
C4 C3 C23 . . 121.0(3) ?
O26 C4 C3 . . 123.8(3) ?
O26 C4 C5 . . 120.9(3) ?
C3 C4 C5 . . 115.3(3) ?
C10 C5 C6 . . 117.6(3) ?
C10 C5 C4 . . 122.0(3) ?
C6 C5 C4 . . 120.2(3) ?
C7 C6 C5 . . 120.2(3) ?
C7 C6 H6 . . 119.9 ?
C5 C6 H6 . . 119.9 ?
C6 C7 F22 . . 119.0(3) ?
C6 C7 C8 . . 123.8(3) ?
F22 C7 C8 . . 117.1(3) ?
N14 C8 C9 . . 122.2(3) ?
N14 C8 C7 . . 121.5(3) ?
C9 C8 C7 . . 116.1(3) ?
C10 C9 C8 . . 120.8(3) ?
C10 C9 H9 . . 119.6 ?
C8 C9 H9 . . 119.6 ?
N1 C10 C9 . . 120.4(3) ?
N1 C10 C5 . . 118.4(3) ?
C9 C10 C5 . . 121.2(3) ?
N1 C11 C12 . . 120.0(3) ?
N1 C11 C13 . . 118.5(3) ?
C12 C11 C13 . . 60.6(2) ?
N1 C11 H11 . . 115.5 ?
C12 C11 H11 . . 115.5 ?
C13 C11 H11 . . 115.5 ?
C11 C12 C13 . . 60.0(2) ?
C11 C12 H12A . . 117.8 ?
C13 C12 H12A . . 117.8 ?
C11 C12 H12B . . 117.8 ?
C13 C12 H12B . . 117.8 ?
H12A C12 H12B . . 114.9 ?
C11 C13 C12 . . 59.4(2) ?
C11 C13 H13A . . 117.8 ?
C12 C13 H13A . . 117.8 ?
C11 C13 H13B . . 117.8 ?
C12 C13 H13B . . 117.8 ?
H13A C13 H13B . . 115.0 ?
C8 N14 C15 . . 121.8(2) ?
C8 N14 C18 . . 125.2(3) ?
C15 N14 C18 . . 106.6(2) ?
N14 C15 C19 . . 109.3(2) ?
N14 C15 C16 . . 101.2(2) ?
C19 C15 C16 . . 101.2(2) ?
N14 C15 H15 . . 114.5 ?
C19 C15 H15 . . 114.5 ?
C16 C15 H15 . . 114.5 ?
C17 C16 C15 . . 93.1(2) ?
C17 C16 H16A . . 113.1 ?
C15 C16 H16A . . 113.1 ?
C17 C16 H16B . . 113.1 ?
C15 C16 H16B . . 113.1 ?
H16A C16 H16B . . 110.5 ?
C18 C17 C16 . . 102.5(2) ?
C18 C17 N20 . . 107.0(2) ?
C16 C17 N20 . . 101.4(2) ?
C18 C17 H17 . . 114.8 ?
C16 C17 H17 . . 114.8 ?
N20 C17 H17 . . 114.8 ?
N14 C18 C17 . . 101.2(2) ?
N14 C18 H18A . . 111.5 ?
C17 C18 H18A . . 111.5 ?
N14 C18 H18B . . 111.5 ?
C17 C18 H18B . . 111.5 ?
H18A C18 H18B . . 109.3 ?
N20 C19 C15 . . 102.0(2) ?
N20 C19 H19A . . 111.4 ?
C15 C19 H19A . . 111.4 ?
N20 C19 H19B . . 111.4 ?
C15 C19 H19B . . 111.4 ?
H19A C19 H19B . . 109.2 ?
C21 N20 C19 . . 113.2(3) ?
C21 N20 C17 . . 113.5(2) ?
C19 N20 C17 . . 104.1(2) ?
C21 N20 H20 . . 106(2) ?
C19 N20 H20 . . 109(2) ?
C17 N20 H20 . . 111(2) ?
N20 C21 H21A . . 109.5 ?
N20 C21 H21B . . 109.5 ?
H21A C21 H21B . . 109.5 ?
N20 C21 H21C . . 109.5 ?
H21A C21 H21C . . 109.5 ?
H21B C21 H21C . . 109.5 ?
O25 C23 O24 . . 125.3(3) ?
O25 C23 C3 . . 117.4(3) ?
O24 C23 C3 . . 117.2(3) ?
H27A O27 H27B . . 107(4) ?
H28A O28 H28B . . 95(5) ?

loop_
_geom_bond_atom_site_label_1
_geom_bond_atom_site_label_2
_geom_bond_site_symmetry_2
_geom_bond_distance
_geom_bond_publ_flag
N1 C2 . 1.352(4) ?
N1 C10 . 1.393(4) ?
N1 C11 . 1.468(4) ?
C2 C3 . 1.364(4) ?
C2 H2 . 0.9500 ?
C3 C4 . 1.440(4) ?
C3 C23 . 1.519(4) ?
C4 O26 . 1.260(4) ?
C4 C5 . 1.450(4) ?
C5 C10 . 1.407(4) ?
C5 C6 . 1.409(4) ?
C6 C7 . 1.345(4) ?
C6 H6 . 0.9500 ?
C7 F22 . 1.367(3) ?
C7 C8 . 1.416(4) ?
C8 N14 . 1.368(4) ?
C8 C9 . 1.399(4) ?
C9 C10 . 1.397(4) ?
C9 H9 . 0.9500 ?
C11 C12 . 1.486(5) ?
C11 C13 . 1.494(5) ?
C11 H11 . 1.0000 ?
C12 C13 . 1.503(5) ?
C12 H12A . 0.9900 ?
C12 H12B . 0.9900 ?
C13 H13A . 0.9900 ?
C13 H13B . 0.9900 ?
N14 C15 . 1.469(4) ?
N14 C18 . 1.493(4) ?
C15 C19 . 1.523(4) ?
C15 C16 . 1.526(4) ?
C15 H15 . 1.0000 ?
C16 C17 . 1.519(4) ?
C16 H16A . 0.9900 ?
C16 H16B . 0.9900 ?
C17 C18 . 1.518(4) ?
C17 N20 . 1.524(4) ?
C17 H17 . 1.0000 ?
C18 H18A . 0.9900 ?
C18 H18B . 0.9900 ?
C19 N20 . 1.521(4) ?
C19 H19A . 0.9900 ?
C19 H19B . 0.9900 ?
N20 C21 . 1.488(4) ?
N20 H20 . 0.94(4) ?
C21 H21A . 0.9800 ?
C21 H21B . 0.9800 ?
C21 H21C . 0.9800 ?
C23 O25 . 1.247(4) ?
C23 O24 . 1.263(4) ?
O27 H27A . 0.96(6) ?
O27 H27B . 0.91(5) ?
O28 H28A . 0.87(6) ?
O28 H28B . 0.91(6) ?

loop_
_geom_hbond_atom_site_label_D
_geom_hbond_atom_site_label_H
_geom_hbond_atom_site_label_A
_geom_hbond_site_symmetry_A
_geom_hbond_distance_DH
_geom_hbond_distance_HA
_geom_hbond_distance_DA
_geom_hbond_angle_DHA
_geom_hbond_publ_flag
N20 H20 O26 4_456 0.94(4) 1.92(4) 2.761(3) 148(3) yes
N20 H20 O25 4_456 0.94(4) 2.17(4) 2.792(4) 123(3) yes
O27 H27A O26 . 0.96(6) 1.86(6) 2.811(3) 172(5) yes
O27 H27B O24 3_646 0.91(5) 2.03(5) 2.929(4) 168(4) yes
O28 H28A O24 . 0.87(6) 1.98(7) 2.833(4) 165(5) yes
O28 H28B O27 1_565 0.91(6) 2.00(6) 2.906(4) 172(4) yes

loop_
_geom_torsion_atom_site_label_1
_geom_torsion_atom_site_label_2
_geom_torsion_atom_site_label_3
_geom_torsion_atom_site_label_4
_geom_torsion_site_symmetry_1
_geom_torsion_site_symmetry_2
_geom_torsion_site_symmetry_3
_geom_torsion_site_symmetry_4
_geom_torsion
_geom_torsion_publ_flag
C10 N1 C2 C3 . . . . 2.2(5) ?
C11 N1 C2 C3 . . . . -177.3(3) ?
N1 C2 C3 C4 . . . . -1.9(5) ?
N1 C2 C3 C23 . . . . 178.8(3) ?
C2 C3 C4 O26 . . . . 177.2(3) ?
C23 C3 C4 O26 . . . . -3.5(5) ?
C2 C3 C4 C5 . . . . -2.5(4) ?
C23 C3 C4 C5 . . . . 176.7(3) ?
O26 C4 C5 C10 . . . . -172.9(3) ?
C3 C4 C5 C10 . . . . 6.8(4) ?
O26 C4 C5 C6 . . . . 3.5(4) ?
C3 C4 C5 C6 . . . . -176.7(3) ?
C10 C5 C6 C7 . . . . 1.7(4) ?
C4 C5 C6 C7 . . . . -174.9(3) ?
C5 C6 C7 F22 . . . . 178.2(3) ?
C5 C6 C7 C8 . . . . 2.1(5) ?
C6 C7 C8 N14 . . . . 171.3(3) ?
F22 C7 C8 N14 . . . . -4.8(4) ?
C6 C7 C8 C9 . . . . -4.1(4) ?
F22 C7 C8 C9 . . . . 179.8(3) ?
N14 C8 C9 C10 . . . . -173.0(3) ?
C7 C8 C9 C10 . . . . 2.4(4) ?
C2 N1 C10 C9 . . . . -177.9(3) ?
C11 N1 C10 C9 . . . . 1.6(4) ?
C2 N1 C10 C5 . . . . 2.2(4) ?
C11 N1 C10 C5 . . . . -178.3(3) ?
C8 C9 C10 N1 . . . . -178.8(3) ?
C8 C9 C10 C5 . . . . 1.2(5) ?
C6 C5 C10 N1 . . . . 176.7(3) ?
C4 C5 C10 N1 . . . . -6.8(4) ?
C6 C5 C10 C9 . . . . -3.3(4) ?
C4 C5 C10 C9 . . . . 173.3(3) ?
C2 N1 C11 C12 . . . . -29.2(4) ?
C10 N1 C11 C12 . . . . 151.3(3) ?
C2 N1 C11 C13 . . . . -99.8(4) ?
C10 N1 C11 C13 . . . . 80.7(4) ?
N1 C11 C12 C13 . . . . -107.8(3) ?
N1 C11 C13 C12 . . . . 110.4(3) ?
C9 C8 N14 C15 . . . . 1.1(4) ?
C7 C8 N14 C15 . . . . -174.0(3) ?
C9 C8 N14 C18 . . . . -147.0(3) ?
C7 C8 N14 C18 . . . . 37.9(4) ?
C8 N14 C15 C19 . . . . -82.5(3) ?
C18 N14 C15 C19 . . . . 70.7(3) ?
C8 N14 C15 C16 . . . . 171.3(3) ?
C18 N14 C15 C16 . . . . -35.5(3) ?
N14 C15 C16 C17 . . . . 54.4(2) ?
C19 C15 C16 C17 . . . . -58.2(3) ?
C15 C16 C17 C18 . . . . -54.9(3) ?
C15 C16 C17 N20 . . . . 55.6(2) ?
C8 N14 C18 C17 . . . . 152.5(3) ?
C15 N14 C18 C17 . . . . 0.4(3) ?
C16 C17 C18 N14 . . . . 35.1(3) ?
N20 C17 C18 N14 . . . . -71.1(3) ?
N14 C15 C19 N20 . . . . -67.5(3) ?
C16 C15 C19 N20 . . . . 38.7(3) ?
C15 C19 N20 C21 . . . . -126.7(3) ?
C15 C19 N20 C17 . . . . -3.1(3) ?
C18 C17 N20 C21 . . . . -163.3(3) ?
C16 C17 N20 C21 . . . . 89.7(3) ?
C18 C17 N20 C19 . . . . 73.2(3) ?
C16 C17 N20 C19 . . . . -33.8(3) ?
C2 C3 C23 O25 . . . . -136.5(3) ?
C4 C3 C23 O25 . . . . 44.2(4) ?
C2 C3 C23 O24 . . . . 44.9(4) ?
C4 C3 C23 O24 . . . . -134.3(3) ?

_cod_database_fobs_code 2022694
